data_4517554
loop_
_publ_author_name
'Elkoush, Tasneem'
'Mak, Choi L.'
'Paley, Daniel W.'
'Campbell, Michael G.'

_publ_section_title
;
 Silver(II) and Silver(III) Intermediates in Alkene Aziridination with a
 Dinuclear Silver(I) Nitrene Transfer Catalyst
;
_journal_name_full 'ACS Catalysis'
_journal_page_first 4820
_journal_paper_doi 10.1021/acscatal.0c00065
_journal_year 2020
_chemical_absolute_configuration ad
_chemical_formula_moiety 'C39 H45 Ag N4 O4 S2, N O3, C H2 Cl2, O'
_chemical_formula_sum 'C40 H47 Ag Cl2 N5 O8 S2'
_chemical_formula_weight 968.71
_space_group_crystal_system orthorhombic
_space_group_IT_number 29
_space_group_name_Hall 'P 2c -2ac'
_space_group_name_H-M_alt 'P c a 21'
_atom_sites_solution_hydrogens geom
_audit_creation_date 2020-02-27
_audit_creation_method
;
Olex2 1.2
(compiled 2018.05.29 svn.r3510 for OlexSys, GUI svn.r5506)
;
_cell_angle_alpha 90
_cell_angle_beta 90
_cell_angle_gamma 90
_cell_formula_units_Z 4
_cell_length_a 20.4684(4)
_cell_length_b 13.4202(2)
_cell_length_c 15.4089(2)
_cell_measurement_reflns_used 18692
_cell_measurement_temperature 99.96(14)
_cell_measurement_theta_max 72.7180
_cell_measurement_theta_min 3.9270
_cell_volume 4232.67(12)
_computing_cell_refinement 'CrysAlisPro 1.171.38.46 (Rigaku OD, 2015)'
_computing_data_collection 'CrysAlisPro 1.171.38.46 (Rigaku OD, 2015)'
_computing_data_reduction 'CrysAlisPro 1.171.38.46 (Rigaku OD, 2015)'
_computing_molecular_graphics 'Olex2 (Dolomanov et al., 2009)'
_computing_publication_material 'Olex2 (Dolomanov et al., 2009)'
_computing_structure_refinement 'SHELXL-2018/3 (Sheldrick, 2018)'
_computing_structure_solution 'SHELXT 2014/5 (Sheldrick, 2014)'
_diffrn_ambient_environment N~2~
_diffrn_ambient_temperature 99.96(14)
_diffrn_detector 'CCD plate'
_diffrn_detector_area_resol_mean 8.0549
_diffrn_detector_type EosS2
_diffrn_measured_fraction_theta_full 0.979
_diffrn_measured_fraction_theta_max 0.973
_diffrn_measurement_details
;
List of Runs (angles in degrees, time in seconds):

  # Type    Start    End  Width  t~exp~   \w     \q     \k     \f   Frames
--------------------------------------------------------------------------
  1  \w   -104.00 -17.00   1.00    2.00    --  -37.78 -77.00   0.00   87
  2  \w   -106.00 -19.00   1.00    2.00    --  -37.78 -37.00-120.00   87
  3  \w    -99.00 -55.00   1.00    2.00    --  -37.78 138.00 110.00   44
  4  \w   -110.00 -43.00   1.00    2.00    --  -37.78-178.00   0.00   67
  5  \w    -87.00 -36.00   1.00    2.00    --  -37.78-178.00  30.00   51
  6  \w    -56.00  31.00   1.00    2.00    --  -37.78  37.00-120.00   87
  7  \w    -98.00 -43.00   1.00    2.00    --  -37.78-178.00 -60.00   55
  8  \w     58.00  92.00   1.00    2.00    --   37.78-138.00  48.00   34
  9  \w     80.00 106.00   1.00    2.00    --   37.78 178.00   0.00   26
 10  \w     41.00  70.00   1.00   10.00    --  111.00 -30.00-180.00   29
 11  \w     91.00 153.00   1.00   10.00    --  111.00  30.00  60.00   62
 12  \w     43.00  90.00   1.00   10.00    --  111.00 -30.00-150.00   47
 13  \w    102.00 174.00   1.00   10.00    --  111.00 111.00-120.00   72
 14  \w     42.00 113.00   1.00   10.00    --  111.00-111.00  60.00   71
 15  \w     93.00 120.00   1.00   10.00    --  111.00 -61.00 -90.00   27
 16  \w     93.00 124.00   1.00   10.00    --  111.00 -69.00 164.21   31
 17  \w     44.00  78.00   1.00   10.00    --  111.00 -45.00 -60.00   34
 18  \w     58.00  98.00   1.00   10.00    --  111.00 178.00  90.00   40
 19  \w     64.00 126.00   1.00   10.00    --  111.00 -45.00 120.00   62
 20  \w    121.00 177.00   1.00   10.00    --  111.00  45.00-150.00   56
 21  \w     43.00 120.00   1.00   10.00    --  111.00-131.00-135.00   77
 22  \w     59.00  89.00   1.00   10.00    --  111.00 -61.00 -90.00   30
 23  \w    100.00 130.00   1.00   10.00    --  111.00 -30.00-150.00   30
 24  \w    112.00 144.00   1.00   10.00    --  111.00  30.00  30.00   32
 25  \w     59.00  86.00   1.00   10.00    --  111.00 -94.00  60.00   27
 26  \w     58.00  90.00   1.00   10.00    --  111.00 -94.00-120.00   32
 27  \w     69.00  96.00   1.00   10.00    --  111.00-111.00 -30.00   27
 28  \w     57.00  84.00   1.00   10.00    --  111.00 -45.00  30.00   27
 29  \w     72.00  78.00   1.00   10.00    --  111.00 -94.00-180.00    6
;
_diffrn_measurement_device 'four-circle diffractometer'
_diffrn_measurement_device_type 'SuperNova, Dual, Cu at zero, EosS2'
_diffrn_measurement_method '\w scans'
_diffrn_orient_matrix_type 'CrysAlisPro convention (1999,Acta A55,543-557)'
_diffrn_orient_matrix_UB_11 -0.0133762000
_diffrn_orient_matrix_UB_12 0.1067688000
_diffrn_orient_matrix_UB_13 0.0321484000
_diffrn_orient_matrix_UB_21 -0.0740465000
_diffrn_orient_matrix_UB_22 -0.0184387000
_diffrn_orient_matrix_UB_23 -0.0083533000
_diffrn_orient_matrix_UB_31 -0.0017710000
_diffrn_orient_matrix_UB_32 -0.0380055000
_diffrn_orient_matrix_UB_33 0.0943280000
_diffrn_radiation_monochromator mirror
_diffrn_radiation_probe x-ray
_diffrn_radiation_type CuK\a
_diffrn_radiation_wavelength 1.54184
_diffrn_reflns_av_R_equivalents 0.0734
_diffrn_reflns_av_unetI/netI 0.0647
_diffrn_reflns_Laue_measured_fraction_full 0.979
_diffrn_reflns_Laue_measured_fraction_max 0.973
_diffrn_reflns_limit_h_max 24
_diffrn_reflns_limit_h_min -24
_diffrn_reflns_limit_k_max 16
_diffrn_reflns_limit_k_min -16
_diffrn_reflns_limit_l_max 18
_diffrn_reflns_limit_l_min -14
_diffrn_reflns_number 26231
_diffrn_reflns_point_group_measured_fraction_full 0.785
_diffrn_reflns_point_group_measured_fraction_max 0.771
_diffrn_reflns_theta_full 67.684
_diffrn_reflns_theta_max 72.923
_diffrn_reflns_theta_min 3.293
_diffrn_source 'micro-focus sealed X-ray tube'
_diffrn_source_type 'SuperNova (Cu) X-ray Source'
_exptl_absorpt_coefficient_mu 6.383
_exptl_absorpt_correction_T_max 0.960
_exptl_absorpt_correction_T_min 0.159
_exptl_absorpt_correction_type gaussian
_exptl_absorpt_process_details
;
CrysAlisPro 1.171.38.46 (Rigaku Oxford Diffraction, 2015)
Numerical absorption correction based on gaussian integration over
			a multifaceted crystal model
Empirical absorption correction using spherical harmonics,
 implemented in SCALE3 ABSPACK scaling algorithm.
;
_exptl_crystal_colour brown
_exptl_crystal_colour_primary brown
_exptl_crystal_density_diffrn 1.520
_exptl_crystal_description plate
_exptl_crystal_F_000 1996
_exptl_crystal_size_max 0.284
_exptl_crystal_size_mid 0.093
_exptl_crystal_size_min 0.016
_refine_diff_density_max 0.938
_refine_diff_density_min -0.738
_refine_diff_density_rms 0.121
_refine_ls_abs_structure_details
;
 Classical Flack method preferred over Parsons because s.u. lower.
;
_refine_ls_abs_structure_Flack -0.005(12)
_refine_ls_extinction_method none
_refine_ls_goodness_of_fit_ref 1.022
_refine_ls_hydrogen_treatment constr
_refine_ls_matrix_type full
_refine_ls_number_parameters 601
_refine_ls_number_reflns 6521
_refine_ls_number_restraints 85
_refine_ls_restrained_S_all 1.019
_refine_ls_R_factor_all 0.0577
_refine_ls_R_factor_gt 0.0541
_refine_ls_shift/su_max 0.000
_refine_ls_shift/su_mean 0.000
_refine_ls_structure_factor_coef Fsqd
_refine_ls_weighting_details 'w=1/[\s^2^(Fo^2^)+(0.0988P)^2^+0.5616P] where P=(Fo^2^+2Fc^2^)/3'
_refine_ls_weighting_scheme calc
_refine_ls_wR_factor_gt 0.1339
_refine_ls_wR_factor_ref 0.1380
_reflns_Friedel_coverage 0.524
_reflns_Friedel_fraction_full 0.575
_reflns_Friedel_fraction_max 0.553
_reflns_number_gt 6093
_reflns_number_total 6521
_reflns_threshold_expression 'I > 2\s(I)'
_cod_data_source_file cs0c00065_si_003.cif
_cod_data_source_block cmpd3_revised
_cod_database_code 4517554
_shelx_shelxl_version_number 2018/3
_chemical_oxdiff_formula Ag2C20H20N6
_shelx_space_group_comment
;
The symmetry employed for this shelxl refinement is uniquely defined
by the following loop, which should always be used as a source of
symmetry information in preference to the above space-group names.
They are only intended as comments.
;
_reflns_odcompleteness_completeness 96.11
_reflns_odcompleteness_iscentric 1
_reflns_odcompleteness_theta 73.59
_olex2_refinement_description
;
1. Fixed Uiso
 At 1.2 times of:
  All C(H) groups, All C(H,H) groups
 At 1.5 times of:
  All C(H,H,H) groups
2. Uiso/Uaniso restraints and constraints
All non-hydrogen atoms have similar U: within 1A with sigma of 0.01 and sigma
for terminal atoms of 0.02
3. Rigid body (RIGU) restrains
 C17, C18, C19, C20, C18B, C19B, C20B
 with sigma for 1-2 distances of 0.004 and sigma for 1-3 distances of 0.004
 C61, Cl62, Cl63, C71, Cl72, Cl73
 with sigma for 1-2 distances of 0.004 and sigma for 1-3 distances of 0.004
4. Same fragment restrains
{C14, C15, C16, C17, C18B, C19B, C20B} sigma for 1-2: 0.02, 1-3: 0.04
as
{C14, C15, C16, C17, C18, C19, C20}
{C71, Cl72, Cl73} sigma for 1-2: 0.02, 1-3: 0.04
{C61, Cl63, Cl62} sigma for 1-2: 0.02, 1-3: 0.04
{C71, Cl73, Cl72} sigma for 1-2: 0.02, 1-3: 0.04
as
{C61, Cl62, Cl63}
5. Others
 Sof(C18B)=Sof(H18D)=Sof(H18E)=Sof(H18F)=Sof(C19B)=Sof(H19D)=Sof(H19E)=
 Sof(H19F)=Sof(C20B)=Sof(H20D)=Sof(H20E)=Sof(H20F)=1-FVAR(1)
 Sof(C18)=Sof(H18A)=Sof(H18B)=Sof(H18C)=Sof(C19)=Sof(H19A)=Sof(H19B)=Sof(H19C)=
 Sof(C20)=Sof(H20A)=Sof(H20B)=Sof(H20C)=FVAR(1)
 Sof(C71)=Sof(H71A)=Sof(H71B)=Sof(Cl72)=Sof(Cl73)=1-FVAR(2)
 Sof(C61)=Sof(H61A)=Sof(H61B)=Sof(Cl62)=Sof(Cl63)=FVAR(2)
 Sof(O1)=1-FVAR(3)
 Sof(O1)=FVAR(3)
6.a Secondary CH2 refined with riding coordinates:
 C61(H61A,H61B), C71(H71A,H71B)
6.b Aromatic/amide H refined with riding coordinates:
 C2(H2), C3(H3), C5(H5), C13(H13), C15(H15), C23(H23), C25(H25), C26(H26),
 C36(H36), C37(H37), C38(H38), C39(H39), C40(H40), C46(H46), C47(H47), C48(H48),
  C49(H49), C50(H50)
6.c Idealised Me refined as rotating group:
 C8(H8A,H8B,H8C), C9(H9A,H9B,H9C), C10(H10A,H10B,H10C), C18(H18A,H18B,H18C),
 C19(H19A,H19B,H19C), C20(H20A,H20B,H20C), C18B(H18D,H18E,H18F), C19B(H19D,H19E,
 H19F), C20B(H20D,H20E,H20F), C28(H28A,H28B,H28C), C29(H29A,H29B,H29C),
 C30(H30A,H30B,H30C)
;
_olex2_submission_special_instructions 'No special instructions were received'
_oxdiff_exptl_absorpt_empirical_details
;
Empirical correction (ABSPACK) includes:
- Absorption correction using spherical harmonics
- Frame scaling
- Detector area scaling
;
_oxdiff_exptl_absorpt_empirical_full_max 1.761
_oxdiff_exptl_absorpt_empirical_full_min 0.661

loop_
_space_group_symop_operation_xyz
'x, y, z'
'-x, -y, z+1/2'
'x+1/2, -y, z'
'-x+1/2, y, z+1/2'

loop_
_atom_site_label
_atom_site_type_symbol
_atom_site_fract_x
_atom_site_fract_y
_atom_site_fract_z
_atom_site_U_iso_or_equiv
_atom_site_adp_type
_atom_site_occupancy
_atom_site_site_symmetry_order
_atom_site_calc_flag
_atom_site_refinement_flags_posn
_atom_site_refinement_flags_adp
_atom_site_refinement_flags_occupancy
_atom_site_disorder_assembly
_atom_site_disorder_group
Ag1 Ag 0.38921(2) 0.42889(3) 0.50695(4) 0.01583(15) Uani 1 1 d . U . . .
N1 N 0.3953(3) 0.2720(5) 0.4672(4) 0.0159(12) Uani 1 1 d . U . . .
C2 C 0.4096(4) 0.2351(6) 0.3877(5) 0.0200(15) Uani 1 1 d . U . . .
H2 H 0.420647 0.279526 0.343776 0.024 Uiso 1 1 calc R . . . .
C3 C 0.4084(3) 0.1360(6) 0.3689(5) 0.0182(14) Uani 1 1 d . U . . .
H3 H 0.419053 0.114119 0.313414 0.022 Uiso 1 1 calc R . . . .
C4 C 0.3912(3) 0.0671(6) 0.4328(6) 0.0168(16) Uani 1 1 d . U . . .
C5 C 0.3785(3) 0.1057(6) 0.5158(6) 0.0176(14) Uani 1 1 d . U . . .
H5 H 0.368176 0.062581 0.561030 0.021 Uiso 1 1 calc R . . . .
C6 C 0.3811(3) 0.2073(5) 0.5312(4) 0.0127(14) Uani 1 1 d . U . . .
C7 C 0.3874(4) -0.0438(7) 0.4160(5) 0.0204(16) Uani 1 1 d . U . . .
C8 C 0.3732(5) -0.0681(6) 0.3208(5) 0.0242(17) Uani 1 1 d . U . . .
H8A H 0.334033 -0.034328 0.302997 0.036 Uiso 1 1 calc GR . . . .
H8B H 0.367405 -0.138660 0.314347 0.036 Uiso 1 1 calc GR . . . .
H8C H 0.409064 -0.046406 0.285490 0.036 Uiso 1 1 calc GR . . . .
C9 C 0.3348(5) -0.0941(7) 0.4713(6) 0.0303(18) Uani 1 1 d . U . . .
H9A H 0.346896 -0.090306 0.531406 0.046 Uiso 1 1 calc GR . . . .
H9B H 0.330781 -0.162651 0.454448 0.046 Uiso 1 1 calc GR . . . .
H9C H 0.293830 -0.060770 0.462703 0.046 Uiso 1 1 calc GR . . . .
C10 C 0.4544(5) -0.0891(8) 0.4403(8) 0.044(3) Uani 1 1 d . U . . .
H10A H 0.487877 -0.059304 0.405142 0.066 Uiso 1 1 calc GR . . . .
H10B H 0.453567 -0.159659 0.430327 0.066 Uiso 1 1 calc GR . . . .
H10C H 0.463399 -0.076308 0.500400 0.066 Uiso 1 1 calc GR . . . .
N11 N 0.3679(3) 0.3502(5) 0.6207(4) 0.0131(11) Uani 1 1 d . U . . .
C12 C 0.3669(3) 0.2507(6) 0.6177(5) 0.0143(13) Uani 1 1 d . U . . .
C13 C 0.3558(3) 0.1981(6) 0.6930(5) 0.0172(14) Uani 1 1 d . U . . .
H13 H 0.356795 0.128778 0.692625 0.021 Uiso 1 1 calc R . . . .
C14 C 0.3430(3) 0.2498(5) 0.7705(5) 0.0146(13) Uani 1 1 d D U . . .
C15 C 0.3436(3) 0.3527(5) 0.7693(4) 0.0143(13) Uani 1 1 d D U . . .
H15 H 0.334923 0.388114 0.819908 0.017 Uiso 1 1 calc R . . . .
C16 C 0.3571(3) 0.4037(6) 0.6925(5) 0.0148(13) Uani 1 1 d D U . . .
C17 C 0.3285(3) 0.1941(6) 0.8553(5) 0.0201(14) Uani 1 1 d D U . . .
C18 C 0.3313(7) 0.0825(9) 0.8484(8) 0.030(3) Uani 0.682(14) 1 d D U P A 1
H18A H 0.322449 0.053483 0.904148 0.045 Uiso 0.682(14) 1 calc GR . P A 1
H18B H 0.373930 0.062509 0.829232 0.045 Uiso 0.682(14) 1 calc GR . P A 1
H18C H 0.299141 0.060055 0.807405 0.045 Uiso 0.682(14) 1 calc GR . P A 1
C19 C 0.2612(5) 0.2253(10) 0.8869(8) 0.028(3) Uani 0.682(14) 1 d D U P A 1
H19A H 0.229873 0.215693 0.841205 0.042 Uiso 0.682(14) 1 calc GR . P A 1
H19B H 0.261970 0.294389 0.903134 0.042 Uiso 0.682(14) 1 calc GR . P A 1
H19C H 0.249087 0.185660 0.936153 0.042 Uiso 0.682(14) 1 calc GR . P A 1
C20 C 0.3796(6) 0.2284(9) 0.9253(7) 0.023(3) Uani 0.682(14) 1 d D U P A 1
H20A H 0.372283 0.192462 0.978239 0.034 Uiso 0.682(14) 1 calc GR . P A 1
H20B H 0.374670 0.298534 0.935740 0.034 Uiso 0.682(14) 1 calc GR . P A 1
H20C H 0.422951 0.215217 0.904564 0.034 Uiso 0.682(14) 1 calc GR . P A 1
C18B C 0.2738(10) 0.1185(17) 0.8349(17) 0.026(5) Uani 0.318(14) 1 d D U P A 2
H18D H 0.263649 0.081072 0.886216 0.039 Uiso 0.318(14) 1 calc GR . P A 2
H18E H 0.288265 0.073906 0.790079 0.039 Uiso 0.318(14) 1 calc GR . P A 2
H18F H 0.235572 0.153453 0.815606 0.039 Uiso 0.318(14) 1 calc GR . P A 2
C19B C 0.3091(12) 0.2595(17) 0.9274(13) 0.024(5) Uani 0.318(14) 1 d D U P A 2
H19D H 0.288681 0.220418 0.972011 0.037 Uiso 0.318(14) 1 calc GR . P A 2
H19E H 0.278921 0.308737 0.906699 0.037 Uiso 0.318(14) 1 calc GR . P A 2
H19F H 0.347098 0.291880 0.950669 0.037 Uiso 0.318(14) 1 calc GR . P A 2
C20B C 0.3914(10) 0.134(2) 0.8721(17) 0.028(6) Uani 0.318(14) 1 d D U P A 2
H20D H 0.428132 0.168127 0.847794 0.042 Uiso 0.318(14) 1 calc GR . P A 2
H20E H 0.387471 0.069168 0.845530 0.042 Uiso 0.318(14) 1 calc GR . P A 2
H20F H 0.397592 0.125787 0.933498 0.042 Uiso 0.318(14) 1 calc GR . P A 2
N21 N 0.3749(3) 0.5480(5) 0.6038(4) 0.0146(11) Uani 1 1 d . U . . .
C22 C 0.3616(3) 0.5128(5) 0.6842(5) 0.0125(13) Uani 1 1 d . U . . .
C23 C 0.3537(3) 0.5759(5) 0.7543(5) 0.0159(14) Uani 1 1 d . U . . .
H23 H 0.342788 0.549445 0.808204 0.019 Uiso 1 1 calc R . . . .
C24 C 0.3618(3) 0.6776(6) 0.7456(5) 0.0156(14) Uani 1 1 d . U . . .
C25 C 0.3761(4) 0.7125(6) 0.6626(5) 0.0207(15) Uani 1 1 d . U . . .
H25 H 0.382215 0.780347 0.653118 0.025 Uiso 1 1 calc R . . . .
C26 C 0.3813(4) 0.6456(6) 0.5936(5) 0.0198(15) Uani 1 1 d . U . . .
H26 H 0.389621 0.670438 0.538361 0.024 Uiso 1 1 calc R . . . .
C27 C 0.3565(3) 0.7485(6) 0.8225(5) 0.0170(14) Uani 1 1 d . U . . .
C28 C 0.3354(4) 0.6955(6) 0.9053(5) 0.0247(16) Uani 1 1 d . U . . .
H28A H 0.336174 0.741714 0.952880 0.037 Uiso 1 1 calc GR . . . .
H28B H 0.364759 0.641439 0.917078 0.037 Uiso 1 1 calc GR . . . .
H28C H 0.291888 0.670072 0.898137 0.037 Uiso 1 1 calc GR . . . .
C29 C 0.4252(4) 0.7918(7) 0.8387(6) 0.0274(17) Uani 1 1 d . U . . .
H29A H 0.423501 0.837856 0.886321 0.041 Uiso 1 1 calc GR . . . .
H29B H 0.439974 0.825767 0.787523 0.041 Uiso 1 1 calc GR . . . .
H29C H 0.454892 0.738687 0.852378 0.041 Uiso 1 1 calc GR . . . .
C30 C 0.3080(4) 0.8320(7) 0.8023(6) 0.0273(17) Uani 1 1 d . U . . .
H30A H 0.266644 0.803515 0.786572 0.041 Uiso 1 1 calc GR . . . .
H30B H 0.324276 0.871401 0.755040 0.041 Uiso 1 1 calc GR . . . .
H30C H 0.302663 0.873337 0.852629 0.041 Uiso 1 1 calc GR . . . .
N31 N 0.4033(3) 0.5022(5) 0.3825(4) 0.0197(13) Uani 1 1 d . U . . .
S32 S 0.33482(9) 0.55287(15) 0.35422(12) 0.0210(4) Uani 1 1 d . U . . .
O33 O 0.2869(3) 0.5023(5) 0.4054(4) 0.0278(13) Uani 1 1 d . U . . .
O34 O 0.3373(3) 0.6588(5) 0.3574(4) 0.0303(13) Uani 1 1 d . U . . .
C35 C 0.3208(3) 0.5164(8) 0.2450(5) 0.0262(18) Uani 1 1 d . U . . .
C36 C 0.3198(4) 0.4159(7) 0.2256(6) 0.0253(17) Uani 1 1 d . U . . .
H36 H 0.327101 0.368324 0.268370 0.030 Uiso 1 1 calc R . . . .
C37 C 0.3077(4) 0.3880(9) 0.1403(6) 0.035(2) Uani 1 1 d . U . . .
H37 H 0.308333 0.320883 0.125319 0.041 Uiso 1 1 calc R . . . .
C38 C 0.2947(4) 0.4588(10) 0.0774(6) 0.043(3) Uani 1 1 d . U . . .
H38 H 0.286455 0.439478 0.020475 0.052 Uiso 1 1 calc R . . . .
C39 C 0.2940(4) 0.5590(10) 0.1001(6) 0.041(3) Uani 1 1 d . U . . .
H39 H 0.283666 0.606557 0.058401 0.050 Uiso 1 1 calc R . . . .
C40 C 0.3084(4) 0.5886(8) 0.1831(6) 0.031(2) Uani 1 1 d . U . . .
H40 H 0.309696 0.655904 0.197514 0.037 Uiso 1 1 calc R . . . .
S42 S 0.47478(8) 0.55230(15) 0.36522(12) 0.0191(4) Uani 1 1 d . U . . .
O43 O 0.5204(3) 0.4750(5) 0.3813(4) 0.0254(12) Uani 1 1 d . U . . .
O44 O 0.4824(3) 0.6424(5) 0.4130(4) 0.0293(13) Uani 1 1 d . U . . .
C45 C 0.4745(3) 0.5823(6) 0.2538(5) 0.0179(15) Uani 1 1 d . U . . .
C46 C 0.4736(3) 0.5036(6) 0.1936(5) 0.0199(15) Uani 1 1 d . U . . .
H46 H 0.475943 0.437782 0.212247 0.024 Uiso 1 1 calc R . . . .
C47 C 0.4694(3) 0.5260(6) 0.1063(5) 0.0207(16) Uani 1 1 d . U . . .
H47 H 0.468427 0.474828 0.065572 0.025 Uiso 1 1 calc R . . . .
C48 C 0.4665(3) 0.6244(7) 0.0791(5) 0.0261(18) Uani 1 1 d . U . . .
H48 H 0.463212 0.638710 0.020221 0.031 Uiso 1 1 calc R . . . .
C49 C 0.4684(3) 0.7014(6) 0.1385(5) 0.0232(16) Uani 1 1 d . U . . .
H49 H 0.467253 0.767126 0.119515 0.028 Uiso 1 1 calc R . . . .
C50 C 0.4722(3) 0.6802(6) 0.2276(5) 0.0214(15) Uani 1 1 d . U . . .
H50 H 0.473243 0.731464 0.268195 0.026 Uiso 1 1 calc R . . . .
N51 N 0.5249(4) 1.0152(6) 0.1731(5) 0.0331(17) Uani 1 1 d . U . . .
O52 O 0.5093(4) 0.9263(6) 0.1726(8) 0.060(3) Uani 1 1 d . U . . .
O53 O 0.4811(4) 1.0811(6) 0.1731(5) 0.0450(19) Uani 1 1 d . U . . .
O54 O 0.5839(3) 1.0391(5) 0.1720(4) 0.0315(14) Uani 1 1 d . U . . .
C61 C 0.3493(7) -0.0226(10) 0.0947(10) 0.053(4) Uani 0.825(11) 1 d D U P B 1
H61A H 0.387872 -0.017410 0.130948 0.064 Uiso 0.825(11) 1 calc R . P B 1
H61B H 0.362772 -0.016294 0.034651 0.064 Uiso 0.825(11) 1 calc R . P B 1
Cl62 Cl 0.3120(2) -0.1403(3) 0.1108(2) 0.0570(14) Uani 0.825(11) 1 d D U P B 1
Cl63 Cl 0.2945(4) 0.0742(5) 0.1208(5) 0.0529(15) Uani 0.825(11) 1 d D U P B 1
C71 C 0.360(2) 0.043(3) 0.103(4) 0.054(8) Uani 0.175(11) 1 d D U P B 2
H71A H 0.375736 0.085235 0.056566 0.064 Uiso 0.175(11) 1 calc R . P B 2
H71B H 0.393288 0.039549 0.147630 0.064 Uiso 0.175(11) 1 calc R . P B 2
Cl72 Cl 0.3430(13) -0.078(2) 0.0629(17) 0.082(8) Uani 0.175(11) 1 d D U P B 2
Cl73 Cl 0.2874(19) 0.093(3) 0.147(2) 0.053(7) Uani 0.175(11) 1 d D U P B 2
O1_1 O 0.4622(11) 1.2729(16) 0.099(2) 0.093(8) Uani 0.70(6) 1 d . U P C 1
O1_2 O 0.448(3) 1.263(4) 0.171(6) 0.10(3) Uani 0.30(6) 1 d . U P C 2

loop_
_atom_site_aniso_label
_atom_site_aniso_U_11
_atom_site_aniso_U_22
_atom_site_aniso_U_33
_atom_site_aniso_U_23
_atom_site_aniso_U_13
_atom_site_aniso_U_12
Ag1 0.0188(2) 0.0165(2) 0.0122(2) 0.0022(2) 0.0021(2) 0.00102(15)
N1 0.014(2) 0.012(3) 0.022(3) -0.002(2) 0.001(2) -0.001(2)
C2 0.021(3) 0.026(4) 0.013(3) 0.005(3) 0.006(3) -0.004(3)
C3 0.016(3) 0.022(4) 0.016(3) -0.006(3) 0.001(3) 0.001(3)
C4 0.013(3) 0.017(4) 0.020(4) -0.001(3) 0.000(2) 0.002(2)
C5 0.016(3) 0.022(4) 0.015(4) -0.002(4) 0.002(3) 0.005(2)
C6 0.011(3) 0.013(3) 0.014(4) 0.000(2) 0.001(2) -0.001(2)
C7 0.021(3) 0.021(4) 0.020(4) -0.002(3) -0.005(3) 0.002(3)
C8 0.035(4) 0.019(4) 0.018(4) -0.006(3) 0.004(3) -0.009(3)
C9 0.050(5) 0.020(4) 0.021(4) -0.003(3) 0.000(4) -0.009(4)
C10 0.044(5) 0.026(5) 0.061(7) -0.013(5) -0.015(5) 0.018(4)
N11 0.015(2) 0.014(3) 0.010(3) 0.004(2) 0.000(2) 0.000(2)
C12 0.015(3) 0.015(4) 0.014(3) -0.005(3) 0.000(3) 0.000(2)
C13 0.018(3) 0.014(4) 0.020(4) -0.003(3) 0.001(3) 0.000(2)
C14 0.012(3) 0.017(4) 0.015(3) 0.000(3) 0.003(2) 0.000(2)
C15 0.019(3) 0.014(4) 0.009(3) -0.004(2) 0.000(2) 0.000(3)
C16 0.015(3) 0.012(3) 0.017(3) -0.003(3) -0.001(2) -0.001(2)
C17 0.023(3) 0.020(4) 0.018(3) 0.002(3) 0.002(3) -0.002(3)
C18 0.056(8) 0.018(5) 0.015(6) 0.007(4) 0.005(5) -0.002(5)
C19 0.025(5) 0.031(7) 0.029(7) 0.010(5) 0.006(5) 0.003(4)
C20 0.028(5) 0.018(6) 0.023(6) 0.008(4) -0.004(4) -0.004(4)
C18B 0.022(9) 0.019(11) 0.035(14) 0.001(9) 0.005(9) 0.002(8)
C19B 0.032(13) 0.022(11) 0.020(11) 0.000(7) 0.006(9) -0.004(8)
C20B 0.029(9) 0.033(14) 0.023(13) 0.018(11) 0.009(8) 0.005(8)
N21 0.024(3) 0.011(3) 0.009(3) -0.004(2) 0.002(2) 0.000(2)
C22 0.013(3) 0.013(3) 0.012(3) 0.003(3) -0.002(2) 0.001(2)
C23 0.019(3) 0.014(4) 0.014(3) 0.004(3) 0.003(3) 0.002(2)
C24 0.013(3) 0.016(4) 0.017(3) 0.000(3) 0.004(2) 0.001(2)
C25 0.030(3) 0.015(4) 0.017(4) 0.002(3) 0.003(3) -0.001(3)
C26 0.032(4) 0.011(4) 0.016(4) 0.011(3) 0.003(3) 0.003(3)
C27 0.019(3) 0.015(4) 0.017(3) -0.006(3) 0.000(3) 0.000(3)
C28 0.028(4) 0.030(5) 0.017(4) -0.010(3) 0.002(3) -0.002(3)
C29 0.026(4) 0.030(5) 0.026(4) -0.003(3) -0.001(3) -0.004(3)
C30 0.029(4) 0.026(5) 0.027(4) -0.005(3) 0.003(3) 0.003(3)
N31 0.028(3) 0.026(4) 0.006(3) 0.008(2) 0.004(2) 0.003(3)
S32 0.0210(8) 0.0252(9) 0.0167(9) 0.0039(7) 0.0051(7) 0.0043(7)
O33 0.027(3) 0.035(4) 0.021(3) 0.004(2) 0.007(2) 0.001(2)
O34 0.035(3) 0.025(3) 0.031(3) 0.001(3) 0.005(3) 0.015(2)
C35 0.014(3) 0.044(6) 0.021(4) 0.001(4) 0.007(3) 0.000(3)
C36 0.016(3) 0.037(5) 0.022(4) 0.004(3) 0.002(3) 0.001(3)
C37 0.025(4) 0.050(6) 0.028(5) -0.006(4) -0.001(3) -0.003(4)
C38 0.019(4) 0.091(10) 0.019(4) 0.000(5) -0.003(3) 0.003(4)
C39 0.021(4) 0.081(9) 0.022(5) 0.024(5) 0.006(3) 0.006(4)
C40 0.019(3) 0.044(5) 0.029(5) 0.014(4) 0.011(3) 0.008(3)
S42 0.0191(7) 0.0254(9) 0.0129(8) 0.0009(7) 0.0031(6) 0.0003(6)
O43 0.021(2) 0.040(4) 0.016(3) 0.006(2) 0.002(2) 0.003(2)
O44 0.036(3) 0.034(4) 0.018(3) -0.007(2) 0.003(2) -0.007(3)
C45 0.015(3) 0.025(4) 0.013(4) 0.003(3) 0.004(3) 0.001(3)
C46 0.018(3) 0.022(4) 0.019(4) -0.001(3) 0.005(3) 0.002(3)
C47 0.013(3) 0.028(4) 0.021(4) -0.004(3) 0.006(3) -0.002(3)
C48 0.010(3) 0.048(6) 0.021(4) 0.010(4) 0.001(3) -0.001(3)
C49 0.016(3) 0.026(4) 0.027(4) 0.008(3) 0.006(3) 0.004(3)
C50 0.014(3) 0.026(4) 0.024(4) -0.003(3) 0.007(3) 0.001(3)
N51 0.040(4) 0.030(4) 0.029(4) -0.002(3) 0.015(3) 0.004(3)
O52 0.042(4) 0.036(5) 0.104(8) -0.008(4) 0.026(5) -0.008(3)
O53 0.058(5) 0.043(4) 0.034(4) 0.006(3) 0.015(3) 0.017(3)
O54 0.036(3) 0.028(3) 0.031(3) -0.003(3) 0.007(3) -0.003(3)
C61 0.056(7) 0.080(12) 0.024(7) 0.007(8) 0.005(5) 0.025(8)
Cl62 0.079(2) 0.054(2) 0.039(2) -0.0191(16) -0.0210(17) 0.0221(19)
Cl63 0.058(3) 0.047(3) 0.054(4) 0.016(2) 0.000(3) 0.008(2)
C71 0.060(14) 0.080(18) 0.021(13) 0.010(15) 0.005(12) 0.024(14)
Cl72 0.082(13) 0.105(18) 0.058(14) -0.030(11) -0.022(10) 0.041(12)
Cl73 0.049(10) 0.074(15) 0.037(14) 0.018(10) 0.013(10) 0.027(10)
O1_1 0.097(13) 0.090(15) 0.09(2) 0.005(12) 0.015(11) 0.021(11)
O1_2 0.08(3) 0.08(3) 0.16(8) -0.04(4) -0.04(4) 0.03(2)

loop_
_atom_type_symbol
_atom_type_description
_atom_type_scat_dispersion_real
_atom_type_scat_dispersion_imag
_atom_type_scat_source
C C 0.0181 0.0091 'International Tables Vol C Tables 4.2.6.8 and 6.1.1.4'
H H 0.0000 0.0000 'International Tables Vol C Tables 4.2.6.8 and 6.1.1.4'
N N 0.0311 0.0180 'International Tables Vol C Tables 4.2.6.8 and 6.1.1.4'
Ag Ag 0.1306 4.2820 'International Tables Vol C Tables 4.2.6.8 and 6.1.1.4'
S S 0.3331 0.5567 'International Tables Vol C Tables 4.2.6.8 and 6.1.1.4'
O O 0.0492 0.0322 'International Tables Vol C Tables 4.2.6.8 and 6.1.1.4'
Cl Cl 0.3639 0.7018 'International Tables Vol C Tables 4.2.6.8 and 6.1.1.4'

loop_
_exptl_crystal_face_index_h
_exptl_crystal_face_index_k
_exptl_crystal_face_index_l
_exptl_crystal_face_perp_dist
-2 6 7 0.0732
11 0 5 0.0511
11 3 -5 0.0453
-13 -2 0 0.0325
0 -1 0 0.0062
0 1 0 0.0094

loop_
_geom_angle_atom_site_label_1
_geom_angle_atom_site_label_2
_geom_angle_atom_site_label_3
_geom_angle
_geom_angle_site_symmetry_1
_geom_angle_site_symmetry_3
_geom_angle_publ_flag
N1 Ag1 N21 153.0(2) . . ?
N11 Ag1 N1 76.2(2) . . ?
N11 Ag1 N21 76.8(2) . . ?
N11 Ag1 N31 174.1(2) . . ?
N31 Ag1 N1 100.4(3) . . ?
N31 Ag1 N21 106.6(3) . . ?
C2 N1 Ag1 128.0(5) . . ?
C6 N1 Ag1 113.7(5) . . ?
C6 N1 C2 118.3(6) . . ?
N1 C2 H2 118.4 . . ?
N1 C2 C3 123.1(7) . . ?
C3 C2 H2 118.4 . . ?
C2 C3 H3 119.9 . . ?
C2 C3 C4 120.1(7) . . ?
C4 C3 H3 119.9 . . ?
C3 C4 C5 116.4(7) . . ?
C3 C4 C7 123.0(7) . . ?
C5 C4 C7 120.6(7) . . ?
C4 C5 H5 119.6 . . ?
C6 C5 C4 120.8(8) . . ?
C6 C5 H5 119.6 . . ?
N1 C6 C5 121.2(7) . . ?
N1 C6 C12 116.6(6) . . ?
C5 C6 C12 122.2(7) . . ?
C4 C7 C8 112.5(7) . . ?
C4 C7 C9 112.0(7) . . ?
C4 C7 C10 107.4(7) . . ?
C8 C7 C10 108.5(8) . . ?
C9 C7 C8 107.8(6) . . ?
C9 C7 C10 108.4(8) . . ?
C7 C8 H8A 109.5 . . ?
C7 C8 H8B 109.5 . . ?
C7 C8 H8C 109.5 . . ?
H8A C8 H8B 109.5 . . ?
H8A C8 H8C 109.5 . . ?
H8B C8 H8C 109.5 . . ?
C7 C9 H9A 109.5 . . ?
C7 C9 H9B 109.5 . . ?
C7 C9 H9C 109.5 . . ?
H9A C9 H9B 109.5 . . ?
H9A C9 H9C 109.5 . . ?
H9B C9 H9C 109.5 . . ?
C7 C10 H10A 109.5 . . ?
C7 C10 H10B 109.5 . . ?
C7 C10 H10C 109.5 . . ?
H10A C10 H10B 109.5 . . ?
H10A C10 H10C 109.5 . . ?
H10B C10 H10C 109.5 . . ?
C12 N11 Ag1 118.6(5) . . ?
C16 N11 Ag1 117.2(5) . . ?
C16 N11 C12 124.2(6) . . ?
N11 C12 C6 114.8(6) . . ?
N11 C12 C13 119.1(6) . . ?
C13 C12 C6 126.0(7) . . ?
C12 C13 H13 120.2 . . ?
C12 C13 C14 119.5(7) . . ?
C14 C13 H13 120.2 . . ?
C13 C14 C17 121.3(7) . . ?
C15 C14 C13 118.7(7) . . ?
C15 C14 C17 120.0(6) . . ?
C14 C15 H15 119.9 . . ?
C14 C15 C16 120.2(6) . . ?
C16 C15 H15 119.9 . . ?
N11 C16 C15 118.1(7) . . ?
N11 C16 C22 116.8(7) . . ?
C15 C16 C22 125.0(7) . . ?
C14 C17 C20 108.3(7) . . ?
C14 C17 C18B 106.7(11) . . ?
C14 C17 C20B 103.8(10) . . ?
C18 C17 C14 114.7(7) . . ?
C18 C17 C19 109.3(9) . . ?
C18 C17 C20 108.4(8) . . ?
C19 C17 C14 108.3(7) . . ?
C19 C17 C20 107.6(8) . . ?
C18B C17 C20B 107.0(14) . . ?
C19B C17 C14 113.9(11) . . ?
C19B C17 C18B 110.5(14) . . ?
C19B C17 C20B 114.4(15) . . ?
C17 C18 H18A 109.5 . . ?
C17 C18 H18B 109.5 . . ?
C17 C18 H18C 109.5 . . ?
H18A C18 H18B 109.5 . . ?
H18A C18 H18C 109.5 . . ?
H18B C18 H18C 109.5 . . ?
C17 C19 H19A 109.5 . . ?
C17 C19 H19B 109.5 . . ?
C17 C19 H19C 109.5 . . ?
H19A C19 H19B 109.5 . . ?
H19A C19 H19C 109.5 . . ?
H19B C19 H19C 109.5 . . ?
C17 C20 H20A 109.5 . . ?
C17 C20 H20B 109.5 . . ?
C17 C20 H20C 109.5 . . ?
H20A C20 H20B 109.5 . . ?
H20A C20 H20C 109.5 . . ?
H20B C20 H20C 109.5 . . ?
C17 C18B H18D 109.5 . . ?
C17 C18B H18E 109.5 . . ?
C17 C18B H18F 109.5 . . ?
H18D C18B H18E 109.5 . . ?
H18D C18B H18F 109.5 . . ?
H18E C18B H18F 109.5 . . ?
C17 C19B H19D 109.5 . . ?
C17 C19B H19E 109.5 . . ?
C17 C19B H19F 109.5 . . ?
H19D C19B H19E 109.5 . . ?
H19D C19B H19F 109.5 . . ?
H19E C19B H19F 109.5 . . ?
C17 C20B H20D 109.5 . . ?
C17 C20B H20E 109.5 . . ?
C17 C20B H20F 109.5 . . ?
H20D C20B H20E 109.5 . . ?
H20D C20B H20F 109.5 . . ?
H20E C20B H20F 109.5 . . ?
C22 N21 Ag1 113.1(5) . . ?
C26 N21 Ag1 128.5(5) . . ?
C26 N21 C22 118.3(6) . . ?
N21 C22 C16 116.1(6) . . ?
N21 C22 C23 121.7(7) . . ?
C23 C22 C16 122.3(7) . . ?
C22 C23 H23 119.5 . . ?
C24 C23 C22 121.0(7) . . ?
C24 C23 H23 119.5 . . ?
C23 C24 C25 116.5(7) . . ?
C23 C24 C27 122.2(7) . . ?
C25 C24 C27 121.3(7) . . ?
C24 C25 H25 120.0 . . ?
C24 C25 C26 119.9(7) . . ?
C26 C25 H25 120.0 . . ?
N21 C26 C25 122.6(7) . . ?
N21 C26 H26 118.7 . . ?
C25 C26 H26 118.7 . . ?
C24 C27 C28 112.3(6) . . ?
C24 C27 C29 107.2(6) . . ?
C24 C27 C30 110.2(6) . . ?
C28 C27 C29 107.4(6) . . ?
C28 C27 C30 109.1(6) . . ?
C30 C27 C29 110.5(7) . . ?
C27 C28 H28A 109.5 . . ?
C27 C28 H28B 109.5 . . ?
C27 C28 H28C 109.5 . . ?
H28A C28 H28B 109.5 . . ?
H28A C28 H28C 109.5 . . ?
H28B C28 H28C 109.5 . . ?
C27 C29 H29A 109.5 . . ?
C27 C29 H29B 109.5 . . ?
C27 C29 H29C 109.5 . . ?
H29A C29 H29B 109.5 . . ?
H29A C29 H29C 109.5 . . ?
H29B C29 H29C 109.5 . . ?
C27 C30 H30A 109.5 . . ?
C27 C30 H30B 109.5 . . ?
C27 C30 H30C 109.5 . . ?
H30A C30 H30B 109.5 . . ?
H30A C30 H30C 109.5 . . ?
H30B C30 H30C 109.5 . . ?
S32 N31 Ag1 108.3(3) . . ?
S32 N31 S42 124.0(4) . . ?
S42 N31 Ag1 116.7(3) . . ?
N31 S32 C35 106.2(4) . . ?
O33 S32 N31 104.2(3) . . ?
O33 S32 C35 106.4(4) . . ?
O34 S32 N31 112.3(4) . . ?
O34 S32 O33 118.7(4) . . ?
O34 S32 C35 108.3(4) . . ?
C36 C35 S32 118.5(7) . . ?
C36 C35 C40 122.1(9) . . ?
C40 C35 S32 119.3(8) . . ?
C35 C36 H36 120.9 . . ?
C35 C36 C37 118.1(9) . . ?
C37 C36 H36 121.0 . . ?
C36 C37 H37 119.6 . . ?
C38 C37 C36 120.8(10) . . ?
C38 C37 H37 119.6 . . ?
C37 C38 H38 120.3 . . ?
C39 C38 C37 119.4(9) . . ?
C39 C38 H38 120.3 . . ?
C38 C39 H39 119.6 . . ?
C40 C39 C38 120.9(9) . . ?
C40 C39 H39 119.6 . . ?
C35 C40 H40 120.7 . . ?
C39 C40 C35 118.6(10) . . ?
C39 C40 H40 120.7 . . ?
N31 S42 C45 104.5(3) . . ?
O43 S42 N31 105.1(4) . . ?
O43 S42 O44 117.3(4) . . ?
O43 S42 C45 109.9(3) . . ?
O44 S42 N31 111.3(4) . . ?
O44 S42 C45 108.1(4) . . ?
C46 C45 S42 118.1(6) . . ?
C50 C45 S42 120.2(6) . . ?
C50 C45 C46 121.6(7) . . ?
C45 C46 H46 120.7 . . ?
C47 C46 C45 118.7(8) . . ?
C47 C46 H46 120.7 . . ?
C46 C47 H47 119.9 . . ?
C46 C47 C48 120.2(8) . . ?
C48 C47 H47 119.9 . . ?
C47 C48 H48 119.6 . . ?
C49 C48 C47 120.8(8) . . ?
C49 C48 H48 119.6 . . ?
C48 C49 H49 120.1 . . ?
C48 C49 C50 119.9(8) . . ?
C50 C49 H49 120.1 . . ?
C45 C50 C49 118.8(8) . . ?
C45 C50 H50 120.6 . . ?
C49 C50 H50 120.6 . . ?
O52 N51 O53 119.6(9) . . ?
O52 N51 O54 119.9(8) . . ?
O54 N51 O53 120.5(9) . . ?
H61A C61 H61B 108.1 . . ?
Cl62 C61 H61A 109.5 . . ?
Cl62 C61 H61B 109.5 . . ?
Cl63 C61 H61A 109.5 . . ?
Cl63 C61 H61B 109.5 . . ?
Cl63 C61 Cl62 110.6(8) . . ?
H71A C71 H71B 108.3 . . ?
Cl72 C71 H71A 110.0 . . ?
Cl72 C71 H71B 110.0 . . ?
Cl72 C71 Cl73 109(2) . . ?
Cl73 C71 H71A 110.0 . . ?
Cl73 C71 H71B 110.0 . . ?

loop_
_geom_bond_atom_site_label_1
_geom_bond_atom_site_label_2
_geom_bond_distance
_geom_bond_site_symmetry_2
_geom_bond_publ_flag
Ag1 N1 2.197(6) . ?
Ag1 N11 2.093(6) . ?
Ag1 N21 2.207(6) . ?
Ag1 N31 2.174(6) . ?
N1 C2 1.353(10) . ?
N1 C6 1.346(9) . ?
C2 H2 0.9300 . ?
C2 C3 1.362(11) . ?
C3 H3 0.9300 . ?
C3 C4 1.395(11) . ?
C4 C5 1.406(12) . ?
C4 C7 1.513(11) . ?
C5 H5 0.9300 . ?
C5 C6 1.385(10) . ?
C6 C12 1.484(9) . ?
C7 C8 1.530(11) . ?
C7 C9 1.529(12) . ?
C7 C10 1.546(11) . ?
C8 H8A 0.9600 . ?
C8 H8B 0.9600 . ?
C8 H8C 0.9600 . ?
C9 H9A 0.9600 . ?
C9 H9B 0.9600 . ?
C9 H9C 0.9600 . ?
C10 H10A 0.9600 . ?
C10 H10B 0.9600 . ?
C10 H10C 0.9600 . ?
N11 C12 1.336(10) . ?
N11 C16 1.337(10) . ?
C12 C13 1.377(11) . ?
C13 H13 0.9300 . ?
C13 C14 1.406(10) . ?
C14 C15 1.381(10) . ?
C14 C17 1.534(10) . ?
C15 H15 0.9300 . ?
C15 C16 1.395(10) . ?
C16 C22 1.473(10) . ?
C17 C18 1.504(13) . ?
C17 C19 1.521(12) . ?
C17 C20 1.570(13) . ?
C17 C18B 1.544(19) . ?
C17 C19B 1.470(19) . ?
C17 C20B 1.543(18) . ?
C18 H18A 0.9600 . ?
C18 H18B 0.9600 . ?
C18 H18C 0.9600 . ?
C19 H19A 0.9600 . ?
C19 H19B 0.9600 . ?
C19 H19C 0.9600 . ?
C20 H20A 0.9600 . ?
C20 H20B 0.9600 . ?
C20 H20C 0.9600 . ?
C18B H18D 0.9600 . ?
C18B H18E 0.9600 . ?
C18B H18F 0.9600 . ?
C19B H19D 0.9600 . ?
C19B H19E 0.9600 . ?
C19B H19F 0.9600 . ?
C20B H20D 0.9600 . ?
C20B H20E 0.9600 . ?
C20B H20F 0.9600 . ?
N21 C22 1.354(9) . ?
N21 C26 1.325(10) . ?
C22 C23 1.382(10) . ?
C23 H23 0.9300 . ?
C23 C24 1.382(10) . ?
C24 C25 1.394(10) . ?
C24 C27 1.524(9) . ?
C25 H25 0.9300 . ?
C25 C26 1.395(11) . ?
C26 H26 0.9300 . ?
C27 C28 1.523(11) . ?
C27 C29 1.541(10) . ?
C27 C30 1.529(11) . ?
C28 H28A 0.9600 . ?
C28 H28B 0.9600 . ?
C28 H28C 0.9600 . ?
C29 H29A 0.9600 . ?
C29 H29B 0.9600 . ?
C29 H29C 0.9600 . ?
C30 H30A 0.9600 . ?
C30 H30B 0.9600 . ?
C30 H30C 0.9600 . ?
N31 S32 1.617(7) . ?
N31 S42 1.633(7) . ?
S32 O33 1.430(6) . ?
S32 O34 1.424(6) . ?
S32 C35 1.776(9) . ?
C35 C36 1.382(13) . ?
C35 C40 1.383(13) . ?
C36 H36 0.9300 . ?
C36 C37 1.389(13) . ?
C37 H37 0.9300 . ?
C37 C38 1.383(15) . ?
C38 H38 0.9300 . ?
C38 C39 1.389(17) . ?
C39 H39 0.9300 . ?
C39 C40 1.372(16) . ?
C40 H40 0.9300 . ?
S42 O43 1.417(6) . ?
S42 O44 1.424(6) . ?
S42 C45 1.764(8) . ?
C45 C46 1.405(11) . ?
C45 C50 1.375(11) . ?
C46 H46 0.9300 . ?
C46 C47 1.382(12) . ?
C47 H47 0.9300 . ?
C47 C48 1.387(13) . ?
C48 H48 0.9300 . ?
C48 C49 1.380(13) . ?
C49 H49 0.9300 . ?
C49 C50 1.404(11) . ?
C50 H50 0.9300 . ?
N51 O52 1.235(11) . ?
N51 O53 1.261(11) . ?
N51 O54 1.250(10) . ?
C61 H61A 0.9700 . ?
C61 H61B 0.9700 . ?
C61 Cl62 1.772(15) . ?
C61 Cl63 1.762(13) . ?
C71 H71A 0.9700 . ?
C71 H71B 0.9700 . ?
C71 Cl72 1.77(2) . ?
C71 Cl73 1.76(2) . ?

loop_
_geom_torsion_atom_site_label_1
_geom_torsion_atom_site_label_2
_geom_torsion_atom_site_label_3
_geom_torsion_atom_site_label_4
_geom_torsion
_geom_torsion_site_symmetry_1
_geom_torsion_site_symmetry_2
_geom_torsion_site_symmetry_3
_geom_torsion_site_symmetry_4
_geom_torsion_publ_flag
Ag1 N1 C2 C3 -176.1(5) . . . . ?
Ag1 N1 C6 C5 175.7(5) . . . . ?
Ag1 N1 C6 C12 -2.7(7) . . . . ?
Ag1 N11 C12 C6 -0.4(8) . . . . ?
Ag1 N11 C12 C13 177.1(5) . . . . ?
Ag1 N11 C16 C15 -179.2(5) . . . . ?
Ag1 N11 C16 C22 -0.2(7) . . . . ?
Ag1 N21 C22 C16 -1.8(7) . . . . ?
Ag1 N21 C22 C23 177.4(5) . . . . ?
Ag1 N21 C26 C25 -174.4(6) . . . . ?
Ag1 N31 S32 O33 -19.3(5) . . . . ?
Ag1 N31 S32 O34 110.4(4) . . . . ?
Ag1 N31 S32 C35 -131.3(4) . . . . ?
Ag1 N31 S42 O43 53.3(5) . . . . ?
Ag1 N31 S42 O44 -74.6(5) . . . . ?
Ag1 N31 S42 C45 169.0(4) . . . . ?
N1 C2 C3 C4 0.8(11) . . . . ?
N1 C6 C12 N11 2.1(9) . . . . ?
N1 C6 C12 C13 -175.2(6) . . . . ?
C2 N1 C6 C5 -2.5(9) . . . . ?
C2 N1 C6 C12 179.0(6) . . . . ?
C2 C3 C4 C5 -2.6(10) . . . . ?
C2 C3 C4 C7 178.6(7) . . . . ?
C3 C4 C5 C6 2.0(10) . . . . ?
C3 C4 C7 C8 -26.2(10) . . . . ?
C3 C4 C7 C9 -147.8(8) . . . . ?
C3 C4 C7 C10 93.2(10) . . . . ?
C4 C5 C6 N1 0.6(10) . . . . ?
C4 C5 C6 C12 179.0(6) . . . . ?
C5 C4 C7 C8 155.1(7) . . . . ?
C5 C4 C7 C9 33.4(10) . . . . ?
C5 C4 C7 C10 -85.6(9) . . . . ?
C5 C6 C12 N11 -176.3(6) . . . . ?
C5 C6 C12 C13 6.4(11) . . . . ?
C6 N1 C2 C3 1.9(10) . . . . ?
C6 C12 C13 C14 179.9(6) . . . . ?
C7 C4 C5 C6 -179.2(6) . . . . ?
N11 C12 C13 C14 2.7(10) . . . . ?
N11 C16 C22 N21 1.4(9) . . . . ?
N11 C16 C22 C23 -177.8(6) . . . . ?
C12 N11 C16 C15 -0.4(10) . . . . ?
C12 N11 C16 C22 178.6(6) . . . . ?
C12 C13 C14 C15 -1.6(10) . . . . ?
C12 C13 C14 C17 178.3(6) . . . . ?
C13 C14 C15 C16 -0.5(10) . . . . ?
C13 C14 C17 C18 1.7(11) . . . . ?
C13 C14 C17 C19 -120.6(8) . . . . ?
C13 C14 C17 C20 122.9(8) . . . . ?
C13 C14 C17 C18B -51.3(12) . . . . ?
C13 C14 C17 C19B -173.5(12) . . . . ?
C13 C14 C17 C20B 61.5(14) . . . . ?
C14 C15 C16 N11 1.5(10) . . . . ?
C14 C15 C16 C22 -177.4(6) . . . . ?
C15 C14 C17 C18 -178.4(8) . . . . ?
C15 C14 C17 C19 59.3(10) . . . . ?
C15 C14 C17 C20 -57.2(9) . . . . ?
C15 C14 C17 C18B 128.6(11) . . . . ?
C15 C14 C17 C19B 6.4(14) . . . . ?
C15 C14 C17 C20B -118.6(13) . . . . ?
C15 C16 C22 N21 -179.7(6) . . . . ?
C15 C16 C22 C23 1.1(10) . . . . ?
C16 N11 C12 C6 -179.2(6) . . . . ?
C16 N11 C12 C13 -1.7(10) . . . . ?
C16 C22 C23 C24 176.4(6) . . . . ?
C17 C14 C15 C16 179.6(6) . . . . ?
N21 C22 C23 C24 -2.8(10) . . . . ?
C22 N21 C26 C25 1.2(11) . . . . ?
C22 C23 C24 C25 2.0(10) . . . . ?
C22 C23 C24 C27 -177.1(6) . . . . ?
C23 C24 C25 C26 0.2(11) . . . . ?
C23 C24 C27 C28 -5.4(10) . . . . ?
C23 C24 C27 C29 112.4(8) . . . . ?
C23 C24 C27 C30 -127.3(8) . . . . ?
C24 C25 C26 N21 -1.9(12) . . . . ?
C25 C24 C27 C28 175.5(7) . . . . ?
C25 C24 C27 C29 -66.7(9) . . . . ?
C25 C24 C27 C30 53.6(9) . . . . ?
C26 N21 C22 C16 -178.1(6) . . . . ?
C26 N21 C22 C23 1.1(10) . . . . ?
C27 C24 C25 C26 179.4(7) . . . . ?
N31 S32 C35 C36 56.0(7) . . . . ?
N31 S32 C35 C40 -127.0(6) . . . . ?
N31 S42 C45 C46 -67.3(6) . . . . ?
N31 S42 C45 C50 110.0(6) . . . . ?
S32 N31 S42 O43 -167.0(5) . . . . ?
S32 N31 S42 O44 65.0(6) . . . . ?
S32 N31 S42 C45 -51.4(6) . . . . ?
S32 C35 C36 C37 178.8(6) . . . . ?
S32 C35 C40 C39 -176.3(6) . . . . ?
O33 S32 C35 C36 -54.6(7) . . . . ?
O33 S32 C35 C40 122.4(6) . . . . ?
O34 S32 C35 C36 176.8(6) . . . . ?
O34 S32 C35 C40 -6.1(7) . . . . ?
C35 C36 C37 C38 -2.3(12) . . . . ?
C36 C35 C40 C39 0.6(12) . . . . ?
C36 C37 C38 C39 0.2(13) . . . . ?
C37 C38 C39 C40 2.4(13) . . . . ?
C38 C39 C40 C35 -2.8(12) . . . . ?
C40 C35 C36 C37 1.9(11) . . . . ?
S42 N31 S32 O33 -161.7(5) . . . . ?
S42 N31 S32 O34 -32.0(6) . . . . ?
S42 N31 S32 C35 86.2(6) . . . . ?
S42 C45 C46 C47 176.1(5) . . . . ?
S42 C45 C50 C49 -176.6(5) . . . . ?
O43 S42 C45 C46 45.0(7) . . . . ?
O43 S42 C45 C50 -137.7(6) . . . . ?
O44 S42 C45 C46 174.1(5) . . . . ?
O44 S42 C45 C50 -8.6(7) . . . . ?
C45 C46 C47 C48 0.5(10) . . . . ?
C46 C45 C50 C49 0.6(10) . . . . ?
C46 C47 C48 C49 0.6(10) . . . . ?
C47 C48 C49 C50 -1.1(10) . . . . ?
C48 C49 C50 C45 0.5(10) . . . . ?
C50 C45 C46 C47 -1.1(10) . . . . ?

loop_
_exptl_oxdiff_crystal_face_indexfrac_h
_exptl_oxdiff_crystal_face_indexfrac_k
_exptl_oxdiff_crystal_face_indexfrac_l
_exptl_oxdiff_crystal_face_x
_exptl_oxdiff_crystal_face_y
_exptl_oxdiff_crystal_face_z
-1.9808 6.0423 7.0496 0.8983 -0.0236 0.4388
11.0953 -0.4623 5.4519 -0.0225 -0.8586 0.5122
11.1297 2.5805 -4.6093 -0.0215 -0.8332 -0.5526
-13.0635 -1.5365 0.4697 0.0258 0.9917 0.1258
0.0014 -1.0007 0.0021 -0.1068 0.0183 0.0382
-0.0014 1.0007 -0.0021 0.1068 -0.0183 -0.0382
